data_2237602
loop_
_publ_author_name
'W\"ohlert, Susanne'
'Jess, Inke'
'N\"ather, Christian'

_publ_section_title
;
 <i>catena</i>-Poly[[[bis(methanol-\k<i>O</i>)bis(selenocyanato-\k<i>N</i>)manganese(II)]-\m-1,2-bis(pyridin-4-yl)ethane-\k^2^<i>N</i>:<i>N</i>']
 1,2-bis(pyridin-4-yl)ethane monosolvate]
;
_journal_coeditor_code BT6898
_journal_issue 4
_journal_name_full 'Acta Crystallographica Section E'
_journal_page_first m223
_journal_paper_doi 10.1107/S1600536813007150
_journal_volume 69
_journal_year 2013
_chemical_formula_iupac '[Mn (N C Se)2 (C12 H12 N2) (C H4 O)2], C12 H12 N2'
_chemical_formula_moiety 'C16 H20 Mn N4 O2 Se2, C12 H12 N2'
_chemical_formula_sum 'C28 H32 Mn N6 O2 Se2'
_chemical_formula_weight 697.46
_chemical_name_systematic
'<i>catena</i>-Poly[[[bis(methanol-\k<i>O</i>)bis(selenocyanato-\k<i>N</i>)manganese(II)]-\m-1,2-bis(pyridin-4-yl)ethane-\k^2^<i>N</i>:<i>N</i>']  1,2-bis(pyridin-4-yl)ethane monosolvate]'
_space_group_IT_number 15
_symmetry_cell_setting monoclinic
_symmetry_space_group_name_Hall '-C 2yc'
_symmetry_space_group_name_H-M 'C 1 2/c 1'
_atom_sites_solution_hydrogens geom
_atom_sites_solution_primary direct
_atom_sites_solution_secondary difmap
_audit_creation_method SHELXL-97
_cell_angle_alpha 90.00
_cell_angle_beta 108.624(4)
_cell_angle_gamma 90.00
_cell_formula_units_Z 4
_cell_length_a 19.1840(10)
_cell_length_b 9.7854(4)
_cell_length_c 17.3468(9)
_cell_measurement_reflns_used 10827
_cell_measurement_temperature 293(2)
_cell_measurement_theta_max 26.00
_cell_measurement_theta_min 2.24
_cell_volume 3085.9(3)
_computing_cell_refinement 'X-AREA (Stoe & Cie, 2008)'
_computing_data_collection 'X-AREA (Stoe & Cie, 2008)'
_computing_data_reduction 'X-AREA (Stoe & Cie, 2008)'
_computing_molecular_graphics 'XP in SHELXTL (Sheldrick, 2008) and DIAMOND (Brandenburg, 2011)'
_computing_publication_material 'XCIF in SHELXTL (Sheldrick, 2008)'
_computing_structure_refinement 'SHELXL97 (Sheldrick, 2008)'
_computing_structure_solution 'SHELXS97 (Sheldrick, 2008)'
_diffrn_ambient_temperature 293(2)
_diffrn_measured_fraction_theta_full 0.987
_diffrn_measured_fraction_theta_max 0.987
_diffrn_measurement_device_type 'Stoe IPDS-2'
_diffrn_measurement_method '\w scan'
_diffrn_radiation_monochromator graphite
_diffrn_radiation_source 'fine-focus sealed tube'
_diffrn_radiation_type MoK\a
_diffrn_radiation_wavelength 0.71073
_diffrn_reflns_av_R_equivalents 0.0319
_diffrn_reflns_av_sigmaI/netI 0.0224
_diffrn_reflns_limit_h_max 23
_diffrn_reflns_limit_h_min -23
_diffrn_reflns_limit_k_max 10
_diffrn_reflns_limit_k_min -12
_diffrn_reflns_limit_l_max 21
_diffrn_reflns_limit_l_min -21
_diffrn_reflns_number 10827
_diffrn_reflns_theta_full 26.00
_diffrn_reflns_theta_max 26.00
_diffrn_reflns_theta_min 2.24
_diffrn_standards_decay_% 0
_diffrn_standards_interval_time 0
_diffrn_standards_number 0
_exptl_absorpt_coefficient_mu 2.821
_exptl_absorpt_correction_T_max 0.7482
_exptl_absorpt_correction_T_min 0.4931
_exptl_absorpt_correction_type numerical
_exptl_absorpt_process_details '(X-SHAPE and X-RED32; Stoe & Cie, 2008)'
_exptl_crystal_colour light-red
_exptl_crystal_density_diffrn 1.501
_exptl_crystal_density_method 'not measured'
_exptl_crystal_description block
_exptl_crystal_F_000 1404
_exptl_crystal_size_max 0.1418
_exptl_crystal_size_mid 0.1070
_exptl_crystal_size_min 0.0629
_refine_diff_density_max 0.557
_refine_diff_density_min -0.578
_refine_ls_extinction_method none
_refine_ls_goodness_of_fit_ref 1.059
_refine_ls_hydrogen_treatment constr
_refine_ls_matrix_type full
_refine_ls_number_parameters 179
_refine_ls_number_reflns 2998
_refine_ls_number_restraints 0
_refine_ls_restrained_S_all 1.059
_refine_ls_R_factor_all 0.0529
_refine_ls_R_factor_gt 0.0424
_refine_ls_shift/su_max 0.001
_refine_ls_shift/su_mean 0.000
_refine_ls_structure_factor_coef Fsqd
_refine_ls_weighting_details 'calc w=1/[\s^2^(Fo^2^)+(0.0346P)^2^+5.6439P] where P=(Fo^2^+2Fc^2^)/3'
_refine_ls_weighting_scheme calc
_refine_ls_wR_factor_gt 0.0896
_refine_ls_wR_factor_ref 0.0938
_reflns_number_gt 2556
_reflns_number_total 2998
_reflns_threshold_expression I>2\s(I)
_cod_data_source_file bt6898.cif
_cod_data_source_block I
_cod_original_sg_symbol_H-M 'C 2/c'
_cod_database_code 2237602
_cod_database_fobs_code 2237602

loop_
_symmetry_equiv_pos_as_xyz
'x, y, z'
'-x, y, -z+1/2'
'x+1/2, y+1/2, z'
'-x+1/2, y+1/2, -z+1/2'
'-x, -y, -z'
'x, -y, z-1/2'
'-x+1/2, -y+1/2, -z'
'x+1/2, -y+1/2, z-1/2'

loop_
_atom_site_type_symbol
_atom_site_label
_atom_site_fract_x
_atom_site_fract_y
_atom_site_fract_z
_atom_site_U_iso_or_equiv
_atom_site_adp_type
_atom_site_calc_flag
_atom_site_refinement_flags
_atom_site_occupancy
_atom_site_symmetry_multiplicity
Mn Mn1 0.5000 1.0000 0.5000 0.04285(17) Uani d S 1 2
N N1 0.58695(16) 0.8976(3) 0.59516(18) 0.0613(7) Uani d . 1 1
C C1 0.63537(18) 0.8574(3) 0.64832(19) 0.0490(7) Uani d . 1 1
Se Se1 0.71095(2) 0.79679(6) 0.72941(2) 0.07953(18) Uani d . 1 1
N N10 0.51948(13) 1.1948(3) 0.58050(15) 0.0456(6) Uani d . 1 1
C C10 0.48071(18) 1.3084(3) 0.55279(19) 0.0519(7) Uani d . 1 1
H H10 0.4496 1.3092 0.4992 0.062 Uiso calc R 1 1
C C11 0.48422(19) 1.4238(3) 0.59895(19) 0.0538(7) Uani d . 1 1
H H11 0.4558 1.4997 0.5765 0.065 Uiso calc R 1 1
C C12 0.52999(17) 1.4274(3) 0.67895(18) 0.0479(7) Uani d . 1 1
C C13 0.57134(18) 1.3113(3) 0.70726(19) 0.0506(7) Uani d . 1 1
H H13 0.6036 1.3087 0.7602 0.061 Uiso calc R 1 1
C C14 0.56489(18) 1.1998(3) 0.65745(18) 0.0503(7) Uani d . 1 1
H H14 0.5936 1.1235 0.6782 0.060 Uiso calc R 1 1
C C15 0.5318(2) 1.5500(3) 0.7320(2) 0.0579(8) Uani d . 1 1
H H15B 0.5292 1.6324 0.7002 0.070 Uiso calc R 1 1
H H15A 0.5782 1.5512 0.7761 0.070 Uiso calc R 1 1
N N20 0.34138(14) 0.6923(3) 0.51881(16) 0.0499(6) Uani d . 1 1
C C20 0.31374(17) 0.6393(3) 0.57385(19) 0.0504(7) Uani d . 1 1
H H20 0.3201 0.6876 0.6218 0.060 Uiso calc R 1 1
C C21 0.27652(18) 0.5175(3) 0.5634(2) 0.0525(8) Uani d . 1 1
H H21 0.2592 0.4845 0.6042 0.063 Uiso calc R 1 1
C C22 0.26479(16) 0.4436(3) 0.49260(19) 0.0484(7) Uani d . 1 1
C C23 0.29261(19) 0.4991(4) 0.4349(2) 0.0556(8) Uani d . 1 1
H H23 0.2864 0.4537 0.3861 0.067 Uiso calc R 1 1
C C24 0.32931(18) 0.6210(4) 0.4504(2) 0.0556(8) Uani d . 1 1
H H24 0.3470 0.6565 0.4105 0.067 Uiso calc R 1 1
C C25 0.22544(19) 0.3082(3) 0.4790(2) 0.0594(8) Uani d . 1 1
H H25B 0.2067 0.2898 0.4211 0.071 Uiso calc R 1 1
H H25A 0.1838 0.3135 0.4991 0.071 Uiso calc R 1 1
O O1 0.41951(12) 0.9297(2) 0.55852(13) 0.0569(6) Uani d . 1 1
H H1O1 0.3981 0.8571 0.5437 0.085 Uiso d R 1 1
C C2 0.4253(2) 0.9473(4) 0.6411(2) 0.0733(11) Uani d . 1 1
H H2A 0.4674 0.8985 0.6747 0.110 Uiso calc R 1 1
H H2B 0.3817 0.9126 0.6502 0.110 Uiso calc R 1 1
H H2C 0.4305 1.0427 0.6546 0.110 Uiso calc R 1 1

loop_
_atom_site_aniso_label
_atom_site_aniso_U_11
_atom_site_aniso_U_22
_atom_site_aniso_U_33
_atom_site_aniso_U_12
_atom_site_aniso_U_13
_atom_site_aniso_U_23
Mn1 0.0432(3) 0.0442(3) 0.0405(3) -0.0021(3) 0.0125(3) -0.0006(3)
N1 0.0589(17) 0.0628(18) 0.0552(16) 0.0070(14) 0.0083(14) 0.0008(14)
C1 0.0547(18) 0.0482(17) 0.0464(17) -0.0017(14) 0.0194(15) -0.0048(13)
Se1 0.0631(2) 0.1235(4) 0.0473(2) 0.0165(2) 0.01114(17) 0.0192(2)
N10 0.0458(13) 0.0472(14) 0.0446(13) -0.0059(11) 0.0153(11) -0.0015(11)
C10 0.0552(18) 0.0522(18) 0.0444(16) 0.0001(15) 0.0105(14) -0.0015(14)
C11 0.0618(19) 0.0460(18) 0.0528(18) 0.0041(15) 0.0171(15) 0.0027(14)
C12 0.0551(17) 0.0460(17) 0.0474(16) -0.0100(14) 0.0231(14) -0.0007(13)
C13 0.0529(17) 0.0551(19) 0.0411(15) -0.0065(15) 0.0113(13) 0.0002(14)
C14 0.0531(17) 0.0491(17) 0.0471(17) 0.0008(14) 0.0139(14) 0.0028(14)
C15 0.078(2) 0.0452(17) 0.0534(18) -0.0115(16) 0.0252(17) -0.0031(15)
N20 0.0517(14) 0.0441(14) 0.0524(15) -0.0061(12) 0.0144(12) 0.0033(11)
C20 0.0539(18) 0.0471(17) 0.0509(17) -0.0018(14) 0.0179(15) -0.0029(14)
C21 0.0586(18) 0.0501(19) 0.0542(18) -0.0050(15) 0.0258(15) 0.0060(14)
C22 0.0445(16) 0.0423(15) 0.0574(18) -0.0046(13) 0.0150(14) 0.0021(14)
C23 0.064(2) 0.0557(18) 0.0476(17) -0.0113(17) 0.0184(15) -0.0044(15)
C24 0.0605(19) 0.058(2) 0.0504(17) -0.0138(16) 0.0208(15) 0.0050(15)
C25 0.0547(19) 0.0495(19) 0.073(2) -0.0122(15) 0.0186(17) -0.0020(16)
O1 0.0645(14) 0.0578(13) 0.0537(12) -0.0239(11) 0.0262(11) -0.0092(11)
C2 0.088(3) 0.083(3) 0.056(2) -0.030(2) 0.032(2) -0.0117(19)

loop_
_atom_type_symbol
_atom_type_description
_atom_type_scat_dispersion_real
_atom_type_scat_dispersion_imag
_atom_type_scat_source
C C 0.0033 0.0016 'International Tables Vol C Tables 4.2.6.8 and 6.1.1.4'
H H 0.0000 0.0000 'International Tables Vol C Tables 4.2.6.8 and 6.1.1.4'
N N 0.0061 0.0033 'International Tables Vol C Tables 4.2.6.8 and 6.1.1.4'
Mn Mn 0.3368 0.7283 'International Tables Vol C Tables 4.2.6.8 and 6.1.1.4'
Se Se -0.0929 2.2259 'International Tables Vol C Tables 4.2.6.8 and 6.1.1.4'
O O 0.0106 0.0060 'International Tables Vol C Tables 4.2.6.8 and 6.1.1.4'

loop_
_geom_angle_atom_site_label_1
_geom_angle_atom_site_label_2
_geom_angle_atom_site_label_3
_geom_angle_site_symmetry_1
_geom_angle_site_symmetry_3
_geom_angle
N1 Mn1 N1 5_676 . 180.0000(10)
N1 Mn1 O1 5_676 5_676 89.25(10)
N1 Mn1 O1 . 5_676 90.75(10)
N1 Mn1 O1 5_676 . 90.75(10)
N1 Mn1 O1 . . 89.25(10)
O1 Mn1 O1 5_676 . 180.0
N1 Mn1 N10 5_676 5_676 89.13(10)
N1 Mn1 N10 . 5_676 90.87(10)
O1 Mn1 N10 5_676 5_676 88.92(8)
O1 Mn1 N10 . 5_676 91.08(8)
N1 Mn1 N10 5_676 . 90.87(10)
N1 Mn1 N10 . . 89.13(10)
O1 Mn1 N10 5_676 . 91.08(8)
O1 Mn1 N10 . . 88.92(8)
N10 Mn1 N10 5_676 . 180.0
C1 N1 Mn1 . . 172.7(3)
N1 C1 Se1 . . 179.0(3)
C10 N10 C14 . . 115.9(3)
C10 N10 Mn1 . . 120.1(2)
C14 N10 Mn1 . . 123.9(2)
N10 C10 C11 . . 123.7(3)
N10 C10 H10 . . 118.1
C11 C10 H10 . . 118.1
C10 C11 C12 . . 120.1(3)
C10 C11 H11 . . 119.9
C12 C11 H11 . . 119.9
C13 C12 C11 . . 116.3(3)
C13 C12 C15 . . 122.6(3)
C11 C12 C15 . . 121.1(3)
C14 C13 C12 . . 120.2(3)
C14 C13 H13 . . 119.9
C12 C13 H13 . . 119.9
N10 C14 C13 . . 123.7(3)
N10 C14 H14 . . 118.1
C13 C14 H14 . . 118.1
C12 C15 C15 . 2_656 112.4(2)
C12 C15 H15B . . 109.1
C15 C15 H15B 2_656 . 109.1
C12 C15 H15A . . 109.1
C15 C15 H15A 2_656 . 109.1
H15B C15 H15A . . 107.9
C24 N20 C20 . . 116.0(3)
N20 C20 C21 . . 123.5(3)
N20 C20 H20 . . 118.3
C21 C20 H20 . . 118.3
C20 C21 C22 . . 120.2(3)
C20 C21 H21 . . 119.9
C22 C21 H21 . . 119.9
C21 C22 C23 . . 116.5(3)
C21 C22 C25 . . 122.1(3)
C23 C22 C25 . . 121.4(3)
C24 C23 C22 . . 119.5(3)
C24 C23 H23 . . 120.2
C22 C23 H23 . . 120.2
N20 C24 C23 . . 124.3(3)
N20 C24 H24 . . 117.8
C23 C24 H24 . . 117.8
C22 C25 C25 . 7_556 112.6(3)
C22 C25 H25B . . 109.1
C25 C25 H25B 7_556 . 109.1
C22 C25 H25A . . 109.1
C25 C25 H25A 7_556 . 109.1
H25B C25 H25A . . 107.8
C2 O1 Mn1 . . 126.0(2)
C2 O1 H1O1 . . 107.0
Mn1 O1 H1O1 . . 118.7
O1 C2 H2A . . 109.5
O1 C2 H2B . . 109.5
H2A C2 H2B . . 109.5
O1 C2 H2C . . 109.5
H2A C2 H2C . . 109.5
H2B C2 H2C . . 109.5

loop_
_geom_bond_atom_site_label_1
_geom_bond_atom_site_label_2
_geom_bond_site_symmetry_2
_geom_bond_distance
_geom_bond_publ_flag
Mn1 N1 5_676 2.180(3) ?
Mn1 N1 . 2.180(3) y
Mn1 O1 5_676 2.211(2) ?
Mn1 O1 . 2.211(2) y
Mn1 N10 5_676 2.322(2) ?
Mn1 N10 . 2.322(2) y
N1 C1 . 1.149(4) ?
C1 Se1 . 1.769(3) ?
N10 C10 . 1.338(4) ?
N10 C14 . 1.342(4) ?
C10 C11 . 1.374(4) ?
C10 H10 . 0.9300 ?
C11 C12 . 1.386(4) ?
C11 H11 . 0.9300 ?
C12 C13 . 1.383(5) ?
C12 C15 . 1.506(4) ?
C13 C14 . 1.372(4) ?
C13 H13 . 0.9300 ?
C14 H14 . 0.9300 ?
C15 C15 2_656 1.538(7) ?
C15 H15B . 0.9700 ?
C15 H15A . 0.9700 ?
N20 C24 . 1.331(4) ?
N20 C20 . 1.336(4) ?
C20 C21 . 1.372(4) ?
C20 H20 . 0.9300 ?
C21 C22 . 1.380(5) ?
C21 H21 . 0.9300 ?
C22 C23 . 1.386(4) ?
C22 C25 . 1.506(4) ?
C23 C24 . 1.368(5) ?
C23 H23 . 0.9300 ?
C24 H24 . 0.9300 ?
C25 C25 7_556 1.509(7) ?
C25 H25B . 0.9700 ?
C25 H25A . 0.9700 ?
O1 C2 . 1.412(4) ?
O1 H1O1 . 0.8200 ?
C2 H2A . 0.9600 ?
C2 H2B . 0.9600 ?
C2 H2C . 0.9600 ?

loop_
_geom_hbond_atom_site_label_D
_geom_hbond_atom_site_label_H
_geom_hbond_atom_site_label_A
_geom_hbond_distance_DH
_geom_hbond_distance_HA
_geom_hbond_distance_DA
_geom_hbond_angle_DHA
O1 H1O1 N20 0.82 1.92 2.731(3) 172.6
